data_4510761
loop_
_publ_author_name
'Shi, Zhi-Qiang'
'Li, Yi-Zhi'
'Guo, Zi-Jian'
'Zheng, He-Gen'

_publ_section_title
;
 Six New 2D or 3D Metal--Organic Frameworks Based on
 Bithiophene-Containing Ligand and Dicarboxylates: Syntheses, Structures,
 and Properties
;
_journal_issue 7
_journal_name_full 'Crystal Growth &amp; Design'
_journal_page_first 3078
_journal_paper_doi 10.1021/cg400490y
_journal_volume 13
_journal_year 2013
_chemical_formula_moiety 'C26 H14 F6 N O4 S Zn'
_chemical_formula_sum 'C26 H14 F6 N O4 S Zn'
_chemical_formula_weight 615.81
_chemical_name_systematic
; 
 ? 
;
_space_group_IT_number 13
_symmetry_cell_setting monoclinic
_symmetry_space_group_name_Hall '-P 2yc'
_symmetry_space_group_name_H-M 'P 1 2/c 1'
_atom_sites_solution_hydrogens geom
_atom_sites_solution_primary direct
_atom_sites_solution_secondary difmap
_audit_creation_method SHELXL-97
_cell_angle_alpha 90.00
_cell_angle_beta 96.993(2)
_cell_angle_gamma 90.00
_cell_formula_units_Z 4
_cell_length_a 15.4994(14)
_cell_length_b 7.5708(7)
_cell_length_c 23.427(2)
_cell_measurement_reflns_used 3249
_cell_measurement_temperature 296(2)
_cell_measurement_theta_max 26.57
_cell_measurement_theta_min 2.65
_cell_volume 2728.5(4)
_computing_cell_refinement 'Bruker SMART'
_computing_data_collection 'Bruker SMART'
_computing_data_reduction 'Bruker SAINT'
_computing_molecular_graphics 'Bruker SHELXTL'
_computing_publication_material 'Bruker SHELXTL'
_computing_structure_refinement 'SHELXL-97 (Sheldrick, 1997)'
_computing_structure_solution 'SHELXS-97 (Sheldrick, 1990)'
_diffrn_ambient_temperature 296(2)
_diffrn_measured_fraction_theta_full 0.992
_diffrn_measured_fraction_theta_max 0.992
_diffrn_measurement_device_type 'CCD area detector'
_diffrn_measurement_method 'phi and omega scans'
_diffrn_radiation_monochromator graphite
_diffrn_radiation_source 'fine-focus sealed tube'
_diffrn_radiation_type MoK\a
_diffrn_radiation_wavelength 0.71073
_diffrn_reflns_av_R_equivalents 0.0450
_diffrn_reflns_av_sigmaI/netI 0.0517
_diffrn_reflns_limit_h_max 17
_diffrn_reflns_limit_h_min -18
_diffrn_reflns_limit_k_max 9
_diffrn_reflns_limit_k_min -7
_diffrn_reflns_limit_l_max 27
_diffrn_reflns_limit_l_min -25
_diffrn_reflns_number 12967
_diffrn_reflns_theta_full 25.00
_diffrn_reflns_theta_max 25.00
_diffrn_reflns_theta_min 1.32
_exptl_absorpt_coefficient_mu 1.049
_exptl_absorpt_correction_T_max 0.8176
_exptl_absorpt_correction_T_min 0.7437
_exptl_absorpt_correction_type multi-scan
_exptl_absorpt_process_details sadabs
_exptl_crystal_colour yellow
_exptl_crystal_density_diffrn 1.499
_exptl_crystal_density_method 'not measured'
_exptl_crystal_description block
_exptl_crystal_F_000 1236
_exptl_crystal_size_max 0.30
_exptl_crystal_size_mid 0.25
_exptl_crystal_size_min 0.20
_refine_diff_density_max 0.520
_refine_diff_density_min -0.426
_refine_diff_density_rms 0.076
_refine_ls_extinction_method none
_refine_ls_goodness_of_fit_ref 1.099
_refine_ls_hydrogen_treatment constr
_refine_ls_matrix_type full
_refine_ls_number_parameters 352
_refine_ls_number_reflns 4762
_refine_ls_number_restraints 0
_refine_ls_restrained_S_all 1.083
_refine_ls_R_factor_all 0.0487
_refine_ls_R_factor_gt 0.0346
_refine_ls_shift/su_max 0.001
_refine_ls_shift/su_mean 0.000
_refine_ls_structure_factor_coef Fsqd
_refine_ls_weighting_details 'calc w=1/[\s^2^(Fo^2^)+(0.0391P)^2^+0.0100P] where P=(Fo^2^+2Fc^2^)/3'
_refine_ls_weighting_scheme calc
_refine_ls_wR_factor_gt 0.0845
_refine_ls_wR_factor_ref 0.0887
_reflns_number_gt 3781
_reflns_number_total 4762
_reflns_threshold_expression >2sigma(I)
_cod_data_source_file cg400490y_si_002.cif
_cod_data_source_block 2
_cod_depositor_comments
;
The following automatic conversions were performed:

'_symmetry_cell_setting' value 'Monoclinic' changed to 'monoclinic'
according to
/usr/data/users/saulius/automatic-downloads/retrospective/ACS/lib/dictionaries/cif_core.dic
dictionary named 'cif_core.dic' version 2.4.2 from 2011-04-26.

Automatic conversion script
Id: cif_fix_values 2281 2013-09-26 08:29:07Z andrius 
;
_cod_original_sg_symbol_H-M 'P 2/c'
_cod_database_code 4510761

loop_
_symmetry_equiv_pos_as_xyz
'x, y, z'
'-x, y, -z+1/2'
'-x, -y, -z'
'x, -y, z-1/2'

loop_
_atom_site_label
_atom_site_type_symbol
_atom_site_fract_x
_atom_site_fract_y
_atom_site_fract_z
_atom_site_U_iso_or_equiv
_atom_site_adp_type
_atom_site_occupancy
_atom_site_symmetry_multiplicity
_atom_site_calc_flag
_atom_site_refinement_flags
C1 C 0.57015(17) 0.3714(4) 0.41472(12) 0.0177(6) Uani 1 1 d U
C2 C 0.62427(17) 0.3035(4) 0.37010(11) 0.0171(6) Uani 1 1 d U
C3 C 0.69341(17) 0.4029(4) 0.35530(12) 0.0205(6) Uani 1 1 d U
H3 H 0.7025 0.5163 0.3701 0.025 Uiso 1 1 calc R
C4 C 0.74922(18) 0.3345(4) 0.31858(12) 0.0206(6) Uani 1 1 d U
H4 H 0.7953 0.4024 0.3088 0.025 Uiso 1 1 calc R
C5 C 0.73622(17) 0.1649(4) 0.29646(11) 0.0188(6) Uani 1 1 d U
C6 C 0.66457(17) 0.0681(4) 0.30993(12) 0.0201(6) Uani 1 1 d U
H6 H 0.6539 -0.0435 0.2940 0.024 Uiso 1 1 calc R
C7 C 0.60957(18) 0.1360(4) 0.34648(12) 0.0208(6) Uani 1 1 d U
H7 H 0.5625 0.0696 0.3554 0.025 Uiso 1 1 calc R
C8 C 0.79966(17) 0.0727(4) 0.25981(12) 0.0202(6) Uani 1 1 d U
C9 C 0.85795(19) -0.0471(4) 0.30198(13) 0.0266(7) Uani 1 1 d U
C10 C 0.85893(18) 0.2040(4) 0.23263(13) 0.0242(7) Uani 1 1 d U
C11 C 0.74911(17) -0.0306(4) 0.20975(12) 0.0197(6) Uani 1 1 d U
C12 C 0.77180(18) -0.1999(4) 0.19362(12) 0.0232(6) Uani 1 1 d U
H12 H 0.8204 -0.2551 0.2130 0.028 Uiso 1 1 calc R
C13 C 0.72216(18) -0.2868(4) 0.14874(13) 0.0235(6) Uani 1 1 d U
H13 H 0.7376 -0.4002 0.1386 0.028 Uiso 1 1 calc R
C14 C 0.64955(17) -0.2059(4) 0.11887(12) 0.0159(6) Uani 1 1 d U
C15 C 0.62837(17) -0.0354(3) 0.13400(12) 0.0172(6) Uani 1 1 d U
H15 H 0.5809 0.0212 0.1138 0.021 Uiso 1 1 calc R
C16 C 0.67715(17) 0.0510(4) 0.17886(11) 0.0176(6) Uani 1 1 d U
H16 H 0.6619 0.1650 0.1886 0.021 Uiso 1 1 calc R
C17 C 0.59474(17) -0.3033(4) 0.07211(12) 0.0178(6) Uani 1 1 d U
C18 C 0.25792(18) 0.2261(4) 0.45664(13) 0.0258(7) Uani 1 1 d U
H18 H 0.2528 0.3353 0.4383 0.031 Uiso 1 1 calc R
C19 C 0.18585(19) 0.1180(4) 0.45258(14) 0.0309(7) Uani 1 1 d U
H19 H 0.1338 0.1537 0.4318 0.037 Uiso 1 1 calc R
C20 C 0.19198(18) -0.0462(4) 0.48016(13) 0.0226(6) Uani 1 1 d U
C21 C 0.27223(18) -0.0913(4) 0.50961(13) 0.0228(6) Uani 1 1 d U
H21 H 0.2795 -0.1999 0.5282 0.027 Uiso 1 1 calc R
C22 C 0.34102(17) 0.0247(4) 0.51133(12) 0.0181(6) Uani 1 1 d U
H22 H 0.3941 -0.0083 0.5314 0.022 Uiso 1 1 calc R
C23 C 0.11740(19) -0.1662(4) 0.47703(14) 0.0285(7) Uani 1 1 d U
C24 C 0.0368(2) -0.1487(5) 0.44784(18) 0.0557(10) Uani 1 1 d U
H24 H 0.0200 -0.0522 0.4246 0.067 Uiso 1 1 calc R
C25 C -0.0189(2) -0.2900(5) 0.45608(19) 0.0585(11) Uani 1 1 d U
H25 H -0.0762 -0.2954 0.4390 0.070 Uiso 1 1 calc R
C26 C 0.0187(2) -0.4178(4) 0.49119(15) 0.0361(8) Uani 1 1 d U
F1 F 0.81325(11) -0.1848(2) 0.31924(7) 0.0311(4) Uani 1 1 d .
F2 F 0.88960(11) 0.0408(2) 0.34965(7) 0.0359(5) Uani 1 1 d .
F3 F 0.92659(10) -0.1128(2) 0.27945(7) 0.0328(4) Uani 1 1 d .
F4 F 0.91681(10) 0.2847(2) 0.27093(7) 0.0319(4) Uani 1 1 d .
F5 F 0.90384(10) 0.1255(2) 0.19441(7) 0.0309(4) Uani 1 1 d .
F6 F 0.81181(10) 0.3330(2) 0.20368(7) 0.0281(4) Uani 1 1 d .
N1 N 0.33500(13) 0.1825(3) 0.48555(9) 0.0149(5) Uani 1 1 d .
O1 O 0.59522(12) 0.5138(3) 0.43905(8) 0.0254(5) Uani 1 1 d .
O2 O 0.50746(12) 0.2783(3) 0.42632(8) 0.0209(4) Uani 1 1 d .
O3 O 0.52849(12) -0.2250(2) 0.04788(8) 0.0215(4) Uani 1 1 d .
O4 O 0.61897(12) -0.4562(2) 0.06034(9) 0.0240(5) Uani 1 1 d .
S1 S 0.12352(5) -0.36064(11) 0.51572(4) 0.0341(2) Uani 1 1 d .
Zn1 Zn 0.437994(19) 0.34906(4) 0.491309(13) 0.01283(10) Uani 1 1 d .

loop_
_atom_site_aniso_label
_atom_site_aniso_U_11
_atom_site_aniso_U_22
_atom_site_aniso_U_33
_atom_site_aniso_U_23
_atom_site_aniso_U_13
_atom_site_aniso_U_12
C1 0.0190(14) 0.0187(15) 0.0156(14) 0.0006(11) 0.0025(12) 0.0020(12)
C2 0.0177(13) 0.0190(14) 0.0140(13) -0.0010(11) -0.0003(11) 0.0007(11)
C3 0.0235(14) 0.0186(14) 0.0197(14) -0.0038(11) 0.0040(12) -0.0033(12)
C4 0.0181(13) 0.0235(14) 0.0205(14) -0.0042(11) 0.0037(11) -0.0042(12)
C5 0.0165(13) 0.0243(14) 0.0153(13) -0.0025(11) 0.0009(11) 0.0029(12)
C6 0.0208(13) 0.0200(14) 0.0192(14) -0.0060(11) 0.0008(12) -0.0023(12)
C7 0.0172(14) 0.0226(15) 0.0230(15) -0.0043(12) 0.0043(12) -0.0052(12)
C8 0.0161(13) 0.0250(14) 0.0197(14) -0.0059(12) 0.0026(12) 0.0016(12)
C9 0.0214(15) 0.0321(17) 0.0260(16) -0.0053(13) 0.0015(13) 0.0049(13)
C10 0.0166(14) 0.0329(16) 0.0236(15) -0.0065(13) 0.0038(12) 0.0006(13)
C11 0.0175(13) 0.0225(14) 0.0199(14) -0.0051(11) 0.0058(11) 0.0008(11)
C12 0.0198(14) 0.0247(15) 0.0242(15) -0.0023(12) -0.0005(12) 0.0078(12)
C13 0.0246(15) 0.0176(14) 0.0284(16) -0.0059(12) 0.0029(13) 0.0073(12)
C14 0.0150(13) 0.0168(14) 0.0167(13) -0.0007(11) 0.0044(11) 0.0014(11)
C15 0.0136(13) 0.0169(14) 0.0218(15) 0.0007(11) 0.0046(11) 0.0025(11)
C16 0.0185(13) 0.0157(13) 0.0194(14) -0.0019(11) 0.0051(11) 0.0054(11)
C17 0.0181(14) 0.0170(14) 0.0195(14) 0.0000(11) 0.0070(12) 0.0004(12)
C18 0.0188(15) 0.0190(15) 0.0383(17) 0.0109(13) -0.0026(13) -0.0034(12)
C19 0.0197(15) 0.0252(16) 0.0456(18) 0.0162(14) -0.0049(14) -0.0058(13)
C20 0.0163(14) 0.0237(15) 0.0266(15) 0.0059(12) -0.0017(12) -0.0096(12)
C21 0.0212(14) 0.0160(14) 0.0304(16) 0.0077(12) -0.0003(13) -0.0047(12)
C22 0.0158(13) 0.0165(14) 0.0215(15) 0.0006(11) -0.0001(12) -0.0015(12)
C23 0.0189(14) 0.0249(15) 0.0396(17) 0.0140(13) -0.0051(13) -0.0114(13)
C24 0.0370(19) 0.045(2) 0.077(2) 0.0370(18) -0.0243(18) -0.0221(17)
C25 0.0301(18) 0.054(2) 0.084(3) 0.037(2) -0.0257(19) -0.0256(17)
C26 0.0247(17) 0.0320(18) 0.048(2) 0.0170(15) -0.0104(16) -0.0174(14)
F1 0.0320(10) 0.0331(11) 0.0277(10) 0.0050(8) 0.0011(8) 0.0080(8)
F2 0.0336(10) 0.0449(12) 0.0257(10) -0.0111(8) -0.0107(8) 0.0088(9)
F3 0.0203(9) 0.0426(12) 0.0341(11) -0.0059(8) -0.0020(8) 0.0121(8)
F4 0.0169(8) 0.0442(12) 0.0353(11) -0.0138(8) 0.0054(8) -0.0098(8)
F5 0.0222(9) 0.0418(11) 0.0310(10) -0.0103(8) 0.0122(8) -0.0006(8)
F6 0.0272(9) 0.0279(10) 0.0305(10) 0.0008(8) 0.0083(8) -0.0043(8)
N1 0.0133(12) 0.0142(12) 0.0174(12) -0.0009(9) 0.0031(10) -0.0023(9)
O1 0.0273(11) 0.0213(11) 0.0302(12) -0.0121(9) 0.0135(10) -0.0080(9)
O2 0.0207(10) 0.0218(11) 0.0218(11) -0.0042(8) 0.0091(9) -0.0075(9)
O3 0.0223(11) 0.0164(10) 0.0237(11) -0.0021(8) -0.0057(9) 0.0020(9)
O4 0.0188(10) 0.0188(11) 0.0339(12) -0.0112(9) 0.0009(9) 0.0040(9)
S1 0.0216(4) 0.0278(5) 0.0493(5) 0.0195(4) -0.0100(4) -0.0151(4)
Zn1 0.01233(17) 0.01040(16) 0.01607(18) -0.00064(13) 0.00301(12) -0.00361(13)

loop_
_atom_type_symbol
_atom_type_description
_atom_type_scat_dispersion_real
_atom_type_scat_dispersion_imag
_atom_type_scat_source
C C 0.0033 0.0016 'International Tables Vol C Tables 4.2.6.8 and 6.1.1.4'
H H 0.0000 0.0000 'International Tables Vol C Tables 4.2.6.8 and 6.1.1.4'
N N 0.0061 0.0033 'International Tables Vol C Tables 4.2.6.8 and 6.1.1.4'
O O 0.0106 0.0060 'International Tables Vol C Tables 4.2.6.8 and 6.1.1.4'
F F 0.0171 0.0103 'International Tables Vol C Tables 4.2.6.8 and 6.1.1.4'
S S 0.1246 0.1234 'International Tables Vol C Tables 4.2.6.8 and 6.1.1.4'
Zn Zn 0.2839 1.4301 'International Tables Vol C Tables 4.2.6.8 and 6.1.1.4'

loop_
_geom_angle_atom_site_label_1
_geom_angle_atom_site_label_2
_geom_angle_atom_site_label_3
_geom_angle
_geom_angle_site_symmetry_1
_geom_angle_site_symmetry_3
O2 C1 O1 125.9(2) . .
O2 C1 C2 117.9(2) . .
O1 C1 C2 116.0(2) . .
C3 C2 C7 119.3(2) . .
C3 C2 C1 120.0(2) . .
C7 C2 C1 120.6(2) . .
C2 C3 C4 120.7(3) . .
C2 C3 H3 119.7 . .
C4 C3 H3 119.7 . .
C5 C4 C3 120.1(3) . .
C5 C4 H4 120.0 . .
C3 C4 H4 120.0 . .
C4 C5 C6 118.9(2) . .
C4 C5 C8 123.4(2) . .
C6 C5 C8 117.7(2) . .
C7 C6 C5 120.9(3) . .
C7 C6 H6 119.6 . .
C5 C6 H6 119.6 . .
C6 C7 C2 120.2(3) . .
C6 C7 H7 119.9 . .
C2 C7 H7 119.9 . .
C11 C8 C10 106.6(2) . .
C11 C8 C5 110.6(2) . .
C10 C8 C5 112.9(2) . .
C11 C8 C9 113.0(2) . .
C10 C8 C9 108.1(2) . .
C5 C8 C9 105.7(2) . .
F3 C9 F2 106.6(2) . .
F3 C9 F1 107.1(2) . .
F2 C9 F1 106.5(2) . .
F3 C9 C8 113.3(2) . .
F2 C9 C8 111.5(2) . .
F1 C9 C8 111.4(2) . .
F4 C10 F5 106.9(2) . .
F4 C10 F6 106.5(2) . .
F5 C10 F6 106.2(2) . .
F4 C10 C8 113.7(2) . .
F5 C10 C8 112.0(2) . .
F6 C10 C8 111.1(2) . .
C12 C11 C16 118.6(3) . .
C12 C11 C8 123.5(2) . .
C16 C11 C8 118.0(2) . .
C13 C12 C11 120.4(3) . .
C13 C12 H12 119.8 . .
C11 C12 H12 119.8 . .
C12 C13 C14 120.7(3) . .
C12 C13 H13 119.7 . .
C14 C13 H13 119.7 . .
C15 C14 C13 118.8(3) . .
C15 C14 C17 121.0(2) . .
C13 C14 C17 120.2(2) . .
C16 C15 C14 120.7(3) . .
C16 C15 H15 119.7 . .
C14 C15 H15 119.7 . .
C15 C16 C11 120.8(3) . .
C15 C16 H16 119.6 . .
C11 C16 H16 119.6 . .
O4 C17 O3 125.7(3) . .
O4 C17 C14 117.1(2) . .
O3 C17 C14 117.2(2) . .
N1 C18 C19 123.6(3) . .
N1 C18 H18 118.2 . .
C19 C18 H18 118.2 . .
C18 C19 C20 119.1(3) . .
C18 C19 H19 120.4 . .
C20 C19 H19 120.4 . .
C21 C20 C19 117.0(3) . .
C21 C20 C23 121.7(3) . .
C19 C20 C23 121.3(3) . .
C22 C21 C20 120.0(3) . .
C22 C21 H21 120.0 . .
C20 C21 H21 120.0 . .
N1 C22 C21 123.0(3) . .
N1 C22 H22 118.5 . .
C21 C22 H22 118.5 . .
C24 C23 C20 129.6(3) . .
C24 C23 S1 109.7(2) . .
C20 C23 S1 120.7(2) . .
C23 C24 C25 113.6(3) . .
C23 C24 H24 123.2 . .
C25 C24 H24 123.2 . .
C26 C25 C24 113.7(3) . .
C26 C25 H25 123.1 . .
C24 C25 H25 123.1 . .
C25 C26 C26 128.9(4) . 3_546
C25 C26 S1 110.1(2) . .
C26 C26 S1 121.1(3) 3_546 .
C22 N1 C18 117.2(2) . .
C22 N1 Zn1 121.00(18) . .
C18 N1 Zn1 121.78(18) . .
C1 O1 Zn1 134.43(18) . 3_666
C1 O2 Zn1 120.41(17) . .
C17 O3 Zn1 122.33(18) . 4
C17 O4 Zn1 132.55(18) . 2_645
C26 S1 C23 92.88(15) . .
N1 Zn1 O3 103.34(8) . 4_556
N1 Zn1 O4 97.46(8) . 2_665
O3 Zn1 O4 158.94(8) 4_556 2_665
N1 Zn1 O2 105.66(8) . .
O3 Zn1 O2 88.87(8) 4_556 .
O4 Zn1 O2 88.67(8) 2_665 .
N1 Zn1 O1 95.51(8) . 3_666
O3 Zn1 O1 86.31(8) 4_556 3_666
O4 Zn1 O1 88.48(8) 2_665 3_666
O2 Zn1 O1 158.83(7) . 3_666
N1 Zn1 Zn1 167.34(6) . 3_666
O3 Zn1 Zn1 83.30(5) 4_556 3_666
O4 Zn1 Zn1 75.65(5) 2_665 3_666
O2 Zn1 Zn1 85.03(5) . 3_666
O1 Zn1 Zn1 73.95(5) 3_666 3_666

loop_
_geom_bond_atom_site_label_1
_geom_bond_atom_site_label_2
_geom_bond_distance
_geom_bond_site_symmetry_2
C1 O2 1.257(3) .
C1 O1 1.259(3) .
C1 C2 1.508(4) .
C2 C3 1.388(4) .
C2 C7 1.391(4) .
C3 C4 1.392(4) .
C3 H3 0.9300 .
C4 C5 1.390(4) .
C4 H4 0.9300 .
C5 C6 1.398(4) .
C5 C8 1.548(4) .
C6 C7 1.379(4) .
C6 H6 0.9300 .
C7 H7 0.9300 .
C8 C11 1.542(4) .
C8 C10 1.543(4) .
C8 C9 1.548(4) .
C9 F3 1.340(3) .
C9 F2 1.341(3) .
C9 F1 1.341(3) .
C10 F4 1.337(3) .
C10 F5 1.338(3) .
C10 F6 1.352(3) .
C11 C12 1.393(4) .
C11 C16 1.398(4) .
C12 C13 1.390(4) .
C12 H12 0.9300 .
C13 C14 1.393(4) .
C13 H13 0.9300 .
C14 C15 1.388(4) .
C14 C17 1.497(4) .
C15 C16 1.382(4) .
C15 H15 0.9300 .
C16 H16 0.9300 .
C17 O4 1.258(3) .
C17 O3 1.260(3) .
C18 N1 1.341(3) .
C18 C19 1.379(4) .
C18 H18 0.9300 .
C19 C20 1.399(4) .
C19 H19 0.9300 .
C20 C21 1.390(4) .
C20 C23 1.465(4) .
C21 C22 1.378(4) .
C21 H21 0.9300 .
C22 N1 1.337(3) .
C22 H22 0.9300 .
C23 C24 1.355(4) .
C23 S1 1.725(3) .
C24 C25 1.402(5) .
C24 H24 0.9300 .
C25 C26 1.355(5) .
C25 H25 0.9300 .
C26 C26 1.453(6) 3_546
C26 S1 1.712(3) .
N1 Zn1 2.026(2) .
O1 Zn1 2.0517(18) 3_666
O2 Zn1 2.0405(18) .
O3 Zn1 2.0379(18) 4
O4 Zn1 2.0389(19) 2_645
Zn1 O3 2.0379(18) 4_556
Zn1 O4 2.0389(19) 2_665
Zn1 O1 2.0518(18) 3_666
Zn1 Zn1 2.9822(6) 3_666

loop_
_geom_torsion_atom_site_label_1
_geom_torsion_atom_site_label_2
_geom_torsion_atom_site_label_3
_geom_torsion_atom_site_label_4
_geom_torsion
_geom_torsion_site_symmetry_1
_geom_torsion_site_symmetry_4
O2 C1 C2 C3 179.1(2) . .
O1 C1 C2 C3 -4.3(4) . .
O2 C1 C2 C7 -5.5(4) . .
O1 C1 C2 C7 171.0(3) . .
C7 C2 C3 C4 -1.9(4) . .
C1 C2 C3 C4 173.5(3) . .
C2 C3 C4 C5 -0.2(4) . .
C3 C4 C5 C6 2.5(4) . .
C3 C4 C5 C8 -174.4(3) . .
C4 C5 C6 C7 -2.8(4) . .
C8 C5 C6 C7 174.3(3) . .
C5 C6 C7 C2 0.7(4) . .
C3 C2 C7 C6 1.6(4) . .
C1 C2 C7 C6 -173.7(3) . .
C4 C5 C8 C11 -139.6(3) . .
C6 C5 C8 C11 43.4(3) . .
C4 C5 C8 C10 -20.3(4) . .
C6 C5 C8 C10 162.8(2) . .
C4 C5 C8 C9 97.7(3) . .
C6 C5 C8 C9 -79.3(3) . .
C11 C8 C9 F3 70.0(3) . .
C10 C8 C9 F3 -47.7(3) . .
C5 C8 C9 F3 -168.8(2) . .
C11 C8 C9 F2 -169.7(2) . .
C10 C8 C9 F2 72.5(3) . .
C5 C8 C9 F2 -48.6(3) . .
C11 C8 C9 F1 -50.8(3) . .
C10 C8 C9 F1 -168.6(2) . .
C5 C8 C9 F1 70.3(3) . .
C11 C8 C10 F4 -170.3(2) . .
C5 C8 C10 F4 68.1(3) . .
C9 C8 C10 F4 -48.5(3) . .
C11 C8 C10 F5 -48.9(3) . .
C5 C8 C10 F5 -170.6(2) . .
C9 C8 C10 F5 72.8(3) . .
C11 C8 C10 F6 69.6(3) . .
C5 C8 C10 F6 -52.1(3) . .
C9 C8 C10 F6 -168.6(2) . .
C10 C8 C11 C12 100.1(3) . .
C5 C8 C11 C12 -136.8(3) . .
C9 C8 C11 C12 -18.5(4) . .
C10 C8 C11 C16 -79.5(3) . .
C5 C8 C11 C16 43.6(3) . .
C9 C8 C11 C16 162.0(2) . .
C16 C11 C12 C13 -1.8(4) . .
C8 C11 C12 C13 178.7(3) . .
C11 C12 C13 C14 0.6(4) . .
C12 C13 C14 C15 1.1(4) . .
C12 C13 C14 C17 -177.7(3) . .
C13 C14 C15 C16 -1.6(4) . .
C17 C14 C15 C16 177.2(2) . .
C14 C15 C16 C11 0.4(4) . .
C12 C11 C16 C15 1.3(4) . .
C8 C11 C16 C15 -179.1(2) . .
C15 C14 C17 O4 178.9(2) . .
C13 C14 C17 O4 -2.3(4) . .
C15 C14 C17 O3 -0.9(4) . .
C13 C14 C17 O3 177.9(2) . .
N1 C18 C19 C20 0.5(5) . .
C18 C19 C20 C21 -1.0(5) . .
C18 C19 C20 C23 -179.8(3) . .
C19 C20 C21 C22 0.8(4) . .
C23 C20 C21 C22 179.6(3) . .
C20 C21 C22 N1 -0.1(4) . .
C21 C20 C23 C24 -175.8(4) . .
C19 C20 C23 C24 3.0(6) . .
C21 C20 C23 S1 6.2(4) . .
C19 C20 C23 S1 -175.0(3) . .
C20 C23 C24 C25 -178.7(4) . .
S1 C23 C24 C25 -0.5(5) . .
C23 C24 C25 C26 -0.6(6) . .
C24 C25 C26 C26 -179.4(5) . 3_546
C24 C25 C26 S1 1.4(5) . .
C21 C22 N1 C18 -0.5(4) . .
C21 C22 N1 Zn1 178.6(2) . .
C19 C18 N1 C22 0.3(4) . .
C19 C18 N1 Zn1 -178.8(2) . .
O2 C1 O1 Zn1 6.7(5) . 3_666
C2 C1 O1 Zn1 -169.61(18) . 3_666
O1 C1 O2 Zn1 -1.9(4) . .
C2 C1 O2 Zn1 174.29(18) . .
O4 C17 O3 Zn1 8.7(4) . 4
C14 C17 O3 Zn1 -171.49(16) . 4
O3 C17 O4 Zn1 -8.5(4) . 2_645
C14 C17 O4 Zn1 171.68(17) . 2_645
C25 C26 S1 C23 -1.4(3) . .
C26 C26 S1 C23 179.4(4) 3_546 .
C24 C23 S1 C26 1.1(3) . .
C20 C23 S1 C26 179.5(3) . .
C22 N1 Zn1 O3 -6.1(2) . 4_556
C18 N1 Zn1 O3 172.9(2) . 4_556
C22 N1 Zn1 O4 177.2(2) . 2_665
C18 N1 Zn1 O4 -3.8(2) . 2_665
C22 N1 Zn1 O2 86.5(2) . .
C18 N1 Zn1 O2 -94.5(2) . .
C22 N1 Zn1 O1 -93.6(2) . 3_666
C18 N1 Zn1 O1 85.4(2) . 3_666
C22 N1 Zn1 Zn1 -126.7(3) . 3_666
C18 N1 Zn1 Zn1 52.3(4) . 3_666
C1 O2 Zn1 N1 171.77(19) . .
C1 O2 Zn1 O3 -84.7(2) . 4_556
C1 O2 Zn1 O4 74.4(2) . 2_665
C1 O2 Zn1 O1 -7.9(3) . 3_666
C1 O2 Zn1 Zn1 -1.31(19) . 3_666

loop_
_platon_squeeze_void_nr
_platon_squeeze_void_average_x
_platon_squeeze_void_average_y
_platon_squeeze_void_average_z
_platon_squeeze_void_volume
_platon_squeeze_void_count_electrons
_platon_squeeze_void_content
1 0.500 0.403 0.750 127 10 ' '
2 0.500 0.597 0.250 127 10 ' '
3 0.000 0.497 0.250 91 5 ' '
4 0.000 0.502 0.750 91 5 ' '
